data_4113572
loop_
_publ_author_name
'Robert C. Boyle'
'Joel T. Mague'
'Mark J. Fink'

_publ_section_title
;
 The First Stable Mononuclear Silyl Palladium Hydrides
;
_journal_name_full 'Journal of the American Chemical Society'
_journal_page_first 3228
_journal_page_last 3229
_journal_paper_doi 10.1021/ja029853c
_journal_volume 125
_journal_year 2003
_chemical_formula_sum 'C44 H64 P2 Pd Si'
_chemical_formula_weight 789.38
_chemical_name_systematic
; 
 ? 
;
_space_group_IT_number 19
_symmetry_cell_setting orthorhombic
_symmetry_space_group_name_Hall 'P 2ac 2ab'
_symmetry_space_group_name_H-M 'P 21 21 21'
_atom_sites_solution_hydrogens geom
_atom_sites_solution_primary direct
_atom_sites_solution_secondary difmap
_audit_creation_method SHELXL-97
_cell_angle_alpha 90.00
_cell_angle_beta 90.00
_cell_angle_gamma 90.00
_cell_formula_units_Z 8
_cell_length_a 17.1078(3)
_cell_length_b 20.5553(4)
_cell_length_c 23.1162(5)
_cell_measurement_temperature 120(2)
_cell_volume 8128.9(3)
_computing_cell_refinement 'Bruker XSCANS'
_computing_data_collection 'Bruker XSCANS'
_computing_data_reduction 'Bruker SHELXTL'
_computing_molecular_graphics 'Bruker SHELXTL'
_computing_publication_material 'Bruker SHELXTL'
_computing_structure_refinement 'SHELXL-97 (Sheldrick, 1997)'
_computing_structure_solution 'SHELXS-97 (Sheldrick, 1990)'
_diffrn_ambient_temperature 120(2)
_diffrn_measured_fraction_theta_full 0.997
_diffrn_measured_fraction_theta_max 0.997
_diffrn_measurement_device_type 'Bruker P4'
_diffrn_measurement_method '\w scans'
_diffrn_radiation_monochromator graphite
_diffrn_radiation_source 'fine-focus sealed tube'
_diffrn_radiation_type MoK\a
_diffrn_radiation_wavelength 0.71073
_diffrn_reflns_av_R_equivalents 0.0000
_diffrn_reflns_av_sigmaI/netI 0.1176
_diffrn_reflns_limit_h_max 22
_diffrn_reflns_limit_h_min 0
_diffrn_reflns_limit_k_max 26
_diffrn_reflns_limit_k_min 0
_diffrn_reflns_limit_l_max 30
_diffrn_reflns_limit_l_min -29
_diffrn_reflns_number 18515
_diffrn_reflns_theta_full 27.49
_diffrn_reflns_theta_max 27.49
_diffrn_reflns_theta_min 2.82
_exptl_absorpt_coefficient_mu 0.594
_exptl_absorpt_correction_T_max 0.9709
_exptl_absorpt_correction_T_min 0.9058
_exptl_absorpt_correction_type multi-scan
_exptl_absorpt_process_details SADABS
_exptl_crystal_density_diffrn 1.290
_exptl_crystal_F_000 3344
_exptl_crystal_size_max 0.17
_exptl_crystal_size_mid 0.12
_exptl_crystal_size_min 0.05
_refine_diff_density_max 5.077
_refine_diff_density_min -1.015
_refine_diff_density_rms 0.140
_refine_ls_abs_structure_details 'Flack H D (1983), Acta Cryst. A39, 876-881'
_refine_ls_abs_structure_Flack 0.05(4)
_refine_ls_extinction_method none
_refine_ls_goodness_of_fit_ref 1.049
_refine_ls_hydrogen_treatment mixed
_refine_ls_matrix_type full
_refine_ls_number_parameters 865
_refine_ls_number_reflns 18515
_refine_ls_number_restraints 0
_refine_ls_restrained_S_all 1.049
_refine_ls_R_factor_all 0.1467
_refine_ls_R_factor_gt 0.0859
_refine_ls_shift/su_max 0.003
_refine_ls_shift/su_mean 0.000
_refine_ls_structure_factor_coef Fsqd
_refine_ls_weighting_details 'calc w=1/[\s^2^(Fo^2^)+(0.0871P)^2^+30.9320P] where P=(Fo^2^+2Fc^2^)/3'
_refine_ls_weighting_scheme calc
_refine_ls_wR_factor_gt 0.1775
_refine_ls_wR_factor_ref 0.2087
_reflns_number_gt 12133
_reflns_number_total 18515
_reflns_threshold_expression >2sigma(I)
_cod_data_source_file ja029853csi20030207_114009.cif
_cod_data_source_block mjf230
_cod_database_code 4113572

loop_
_symmetry_equiv_pos_as_xyz
'x, y, z'
'-x+1/2, -y, z+1/2'
'-x, y+1/2, -z+1/2'
'x+1/2, -y+1/2, -z'

loop_
_atom_site_label
_atom_site_type_symbol
_atom_site_fract_x
_atom_site_fract_y
_atom_site_fract_z
_atom_site_U_iso_or_equiv
_atom_site_adp_type
_atom_site_occupancy
_atom_site_symmetry_multiplicity
_atom_site_calc_flag
_atom_site_refinement_flags
Pd1 Pd 0.20034(3) 0.27433(3) 0.00312(3) 0.02287(15) Uani 1 1 d .
P1 P 0.26365(14) 0.25285(10) -0.08573(10) 0.0267(5) Uani 1 1 d .
P2 P 0.32409(12) 0.27166(11) 0.04439(9) 0.0234(4) Uani 1 1 d .
Si1 Si 0.11953(14) 0.31245(11) 0.07713(10) 0.0221(5) Uani 1 1 d .
C1 C 0.3688(5) 0.2623(5) -0.0707(4) 0.034(2) Uani 1 1 d .
H1A H 0.3995 0.2387 -0.1003 0.040 Uiso 1 1 calc R
H1B H 0.3832 0.3089 -0.0727 0.040 Uiso 1 1 calc R
C2 C 0.3886(5) 0.2354(4) -0.0103(4) 0.0272(18) Uani 1 1 d .
H2A H 0.4437 0.2455 -0.0008 0.033 Uiso 1 1 calc R
H2B H 0.3823 0.1876 -0.0102 0.033 Uiso 1 1 calc R
C3 C 0.2422(6) 0.3123(4) -0.1434(4) 0.027(2) Uani 1 1 d .
H3 H 0.2774 0.3029 -0.1769 0.033 Uiso 1 1 calc R
C4 C 0.1583(6) 0.3061(5) -0.1639(4) 0.039(2) Uani 1 1 d .
H4A H 0.1226 0.3133 -0.1309 0.047 Uiso 1 1 calc R
H4B H 0.1494 0.2614 -0.1786 0.047 Uiso 1 1 calc R
C5 C 0.1397(7) 0.3548(5) -0.2116(4) 0.043(3) Uani 1 1 d .
H5A H 0.1722 0.3450 -0.2459 0.052 Uiso 1 1 calc R
H5B H 0.0841 0.3503 -0.2228 0.052 Uiso 1 1 calc R
C6 C 0.1548(7) 0.4234(5) -0.1925(5) 0.047(3) Uani 1 1 d .
H6A H 0.1188 0.4347 -0.1604 0.056 Uiso 1 1 calc R
H6B H 0.1444 0.4535 -0.2250 0.056 Uiso 1 1 calc R
C7 C 0.2378(7) 0.4312(4) -0.1726(4) 0.041(3) Uani 1 1 d .
H7A H 0.2459 0.4762 -0.1584 0.049 Uiso 1 1 calc R
H7B H 0.2736 0.4240 -0.2057 0.049 Uiso 1 1 calc R
C8 C 0.2571(6) 0.3823(4) -0.1236(4) 0.035(2) Uani 1 1 d .
H8A H 0.3126 0.3871 -0.1122 0.042 Uiso 1 1 calc R
H8B H 0.2244 0.3919 -0.0893 0.042 Uiso 1 1 calc R
C9 C 0.2639(6) 0.1723(4) -0.1224(4) 0.033(2) Uani 1 1 d .
H9 H 0.3012 0.1455 -0.0992 0.039 Uiso 1 1 calc R
C10 C 0.2999(6) 0.1735(4) -0.1839(4) 0.035(2) Uani 1 1 d .
H10A H 0.2675 0.2015 -0.2091 0.042 Uiso 1 1 calc R
H10B H 0.3528 0.1927 -0.1819 0.042 Uiso 1 1 calc R
C11 C 0.3054(7) 0.1061(5) -0.2106(5) 0.044(3) Uani 1 1 d .
H11A H 0.3230 0.1099 -0.2512 0.052 Uiso 1 1 calc R
H11B H 0.3445 0.0800 -0.1892 0.052 Uiso 1 1 calc R
C12 C 0.2271(6) 0.0721(6) -0.2086(5) 0.046(3) Uani 1 1 d .
H12A H 0.2323 0.0278 -0.2248 0.055 Uiso 1 1 calc R
H12B H 0.1890 0.0963 -0.2326 0.055 Uiso 1 1 calc R
C13 C 0.1970(8) 0.0680(5) -0.1461(6) 0.057(3) Uani 1 1 d .
H13A H 0.1453 0.0463 -0.1457 0.069 Uiso 1 1 calc R
H13B H 0.2335 0.0415 -0.1227 0.069 Uiso 1 1 calc R
C14 C 0.1895(6) 0.1361(5) -0.1195(5) 0.045(3) Uani 1 1 d .
H14A H 0.1485 0.1608 -0.1403 0.054 Uiso 1 1 calc R
H14B H 0.1732 0.1321 -0.0785 0.054 Uiso 1 1 calc R
C15 C 0.3685(5) 0.3506(4) 0.0650(4) 0.028(2) Uani 1 1 d .
H15 H 0.3515 0.3601 0.1056 0.034 Uiso 1 1 calc R
C16 C 0.3354(7) 0.4054(4) 0.0265(5) 0.047(3) Uani 1 1 d .
H16A H 0.3494 0.3967 -0.0143 0.056 Uiso 1 1 calc R
H16B H 0.2777 0.4056 0.0295 0.056 Uiso 1 1 calc R
C17 C 0.3669(7) 0.4727(5) 0.0441(5) 0.044(3) Uani 1 1 d .
H17A H 0.3465 0.5061 0.0172 0.053 Uiso 1 1 calc R
H17B H 0.3487 0.4835 0.0836 0.053 Uiso 1 1 calc R
C18 C 0.4533(7) 0.4729(5) 0.0426(6) 0.055(3) Uani 1 1 d .
H18A H 0.4727 0.5162 0.0547 0.067 Uiso 1 1 calc R
H18B H 0.4713 0.4650 0.0025 0.067 Uiso 1 1 calc R
C19 C 0.4871(8) 0.4217(6) 0.0819(8) 0.085(5) Uani 1 1 d .
H19A H 0.4717 0.4308 0.1224 0.102 Uiso 1 1 calc R
H19B H 0.5449 0.4227 0.0796 0.102 Uiso 1 1 calc R
C20 C 0.4573(7) 0.3540(5) 0.0642(7) 0.065(4) Uani 1 1 d .
H20A H 0.4764 0.3436 0.0248 0.078 Uiso 1 1 calc R
H20B H 0.4787 0.3210 0.0911 0.078 Uiso 1 1 calc R
C21 C 0.3353(5) 0.2171(4) 0.1081(4) 0.030(2) Uani 1 1 d .
H21 H 0.3195 0.2427 0.1430 0.036 Uiso 1 1 calc R
C22 C 0.4188(7) 0.1922(8) 0.1190(7) 0.075(5) Uani 1 1 d .
H22A H 0.4545 0.2296 0.1246 0.091 Uiso 1 1 calc R
H22B H 0.4371 0.1672 0.0850 0.091 Uiso 1 1 calc R
C23 C 0.4203(8) 0.1481(8) 0.1735(7) 0.095(6) Uani 1 1 d .
H23A H 0.4731 0.1290 0.1779 0.114 Uiso 1 1 calc R
H23B H 0.4096 0.1749 0.2082 0.114 Uiso 1 1 calc R
C24 C 0.3623(9) 0.0954(7) 0.1700(6) 0.073(4) Uani 1 1 d .
H24A H 0.3627 0.0710 0.2069 0.088 Uiso 1 1 calc R
H24B H 0.3781 0.0650 0.1390 0.088 Uiso 1 1 calc R
C25 C 0.2804(8) 0.1184(5) 0.1582(6) 0.062(4) Uani 1 1 d .
H25A H 0.2610 0.1440 0.1915 0.074 Uiso 1 1 calc R
H25B H 0.2455 0.0804 0.1528 0.074 Uiso 1 1 calc R
C26 C 0.2800(7) 0.1605(5) 0.1035(5) 0.050(3) Uani 1 1 d .
H26A H 0.2948 0.1334 0.0699 0.060 Uiso 1 1 calc R
H26B H 0.2264 0.1770 0.0968 0.060 Uiso 1 1 calc R
C27 C 0.1726(5) 0.3538(4) 0.1392(4) 0.0227(18) Uani 1 1 d .
C28 C 0.1880(6) 0.4220(5) 0.1401(4) 0.037(2) Uani 1 1 d .
H28 H 0.1672 0.4481 0.1098 0.045 Uiso 1 1 calc R
C29 C 0.2314(6) 0.4518(5) 0.1823(4) 0.040(3) Uani 1 1 d .
H29 H 0.2386 0.4976 0.1821 0.048 Uiso 1 1 calc R
C30 C 0.2649(7) 0.4134(5) 0.2257(5) 0.045(3) Uani 1 1 d .
H30 H 0.2975 0.4330 0.2540 0.054 Uiso 1 1 calc R
C31 C 0.2508(6) 0.3470(5) 0.2278(4) 0.041(2) Uani 1 1 d .
H31 H 0.2731 0.3209 0.2574 0.049 Uiso 1 1 calc R
C32 C 0.2037(5) 0.3196(5) 0.1858(4) 0.028(2) Uani 1 1 d .
H32 H 0.1918 0.2746 0.1889 0.034 Uiso 1 1 calc R
C33 C 0.0644(5) 0.2440(4) 0.1153(4) 0.0242(18) Uani 1 1 d .
C34 C 0.0267(5) 0.2542(4) 0.1679(4) 0.030(2) Uani 1 1 d .
H34 H 0.0281 0.2959 0.1855 0.036 Uiso 1 1 calc R
C35 C -0.0128(6) 0.2037(5) 0.1948(4) 0.040(2) Uani 1 1 d .
H35 H -0.0369 0.2112 0.2312 0.048 Uiso 1 1 calc R
C36 C -0.0180(7) 0.1442(5) 0.1706(5) 0.045(3) Uani 1 1 d .
H36 H -0.0478 0.1109 0.1886 0.054 Uiso 1 1 calc R
C37 C 0.0211(6) 0.1321(5) 0.1188(5) 0.041(2) Uani 1 1 d .
H37 H 0.0206 0.0898 0.1023 0.049 Uiso 1 1 calc R
C38 C 0.0603(6) 0.1816(4) 0.0918(4) 0.034(2) Uani 1 1 d .
H38 H 0.0855 0.1731 0.0560 0.041 Uiso 1 1 calc R
C39 C 0.0450(5) 0.3754(4) 0.0523(4) 0.0246(18) Uani 1 1 d .
C40 C 0.0444(5) 0.3982(4) -0.0042(5) 0.034(2) Uani 1 1 d .
H40 H 0.0833 0.3827 -0.0300 0.041 Uiso 1 1 calc R
C41 C -0.0094(6) 0.4421(5) -0.0247(5) 0.045(3) Uani 1 1 d .
H41 H -0.0077 0.4555 -0.0640 0.054 Uiso 1 1 calc R
C42 C -0.0654(6) 0.4664(5) 0.0117(6) 0.049(3) Uani 1 1 d .
H42 H -0.1024 0.4974 -0.0017 0.058 Uiso 1 1 calc R
C43 C -0.0669(6) 0.4450(5) 0.0680(5) 0.041(3) Uani 1 1 d .
H43 H -0.1057 0.4615 0.0934 0.050 Uiso 1 1 calc R
C44 C -0.0141(6) 0.4005(5) 0.0887(5) 0.037(2) Uani 1 1 d .
H44 H -0.0173 0.3864 0.1278 0.045 Uiso 1 1 calc R
Pd2 Pd 0.08378(3) 0.23060(3) 0.50597(3) 0.02425(15) Uani 1 1 d .
P3 P -0.04143(13) 0.24421(11) 0.54290(10) 0.0276(5) Uani 1 1 d .
P4 P 0.03140(13) 0.25692(11) 0.41495(10) 0.0263(5) Uani 1 1 d .
Si2 Si 0.15756(13) 0.19177(11) 0.58336(10) 0.0236(5) Uani 1 1 d .
C45 C -0.1005(5) 0.2826(4) 0.4835(4) 0.032(2) Uani 1 1 d .
H45A H -0.1564 0.2719 0.4892 0.038 Uiso 1 1 calc R
H45B H -0.0949 0.3305 0.4856 0.038 Uiso 1 1 calc R
C46 C -0.0757(5) 0.2600(4) 0.4258(4) 0.031(2) Uani 1 1 d .
H46A H -0.0985 0.2892 0.3963 0.037 Uiso 1 1 calc R
H46B H -0.0973 0.2160 0.4192 0.037 Uiso 1 1 calc R
C47 C -0.0533(6) 0.3011(5) 0.6050(4) 0.034(2) Uani 1 1 d .
H47 H -0.0520 0.2746 0.6413 0.041 Uiso 1 1 calc R
C48 C -0.1287(6) 0.3421(5) 0.6061(5) 0.042(3) Uani 1 1 d .
H48A H -0.1312 0.3695 0.5709 0.050 Uiso 1 1 calc R
H48B H -0.1747 0.3129 0.6061 0.050 Uiso 1 1 calc R
C49 C -0.1314(6) 0.3859(5) 0.6601(4) 0.038(2) Uani 1 1 d .
H49A H -0.1797 0.4125 0.6592 0.045 Uiso 1 1 calc R
H49B H -0.1330 0.3584 0.6952 0.045 Uiso 1 1 calc R
C50 C -0.0610(7) 0.4306(5) 0.6631(5) 0.046(3) Uani 1 1 d .
H50A H -0.0625 0.4615 0.6303 0.055 Uiso 1 1 calc R
H50B H -0.0628 0.4560 0.6994 0.055 Uiso 1 1 calc R
C51 C 0.0134(6) 0.3924(5) 0.6609(5) 0.041(2) Uani 1 1 d .
H51A H 0.0173 0.3652 0.6961 0.049 Uiso 1 1 calc R
H51B H 0.0582 0.4228 0.6608 0.049 Uiso 1 1 calc R
C52 C 0.0182(6) 0.3478(5) 0.6064(4) 0.034(2) Uani 1 1 d .
H52A H 0.0187 0.3749 0.5710 0.041 Uiso 1 1 calc R
H52B H 0.0671 0.3222 0.6074 0.041 Uiso 1 1 calc R
C53 C -0.0932(6) 0.1699(5) 0.5668(4) 0.034(2) Uani 1 1 d .
H53 H -0.0608 0.1499 0.5981 0.041 Uiso 1 1 calc R
C54 C -0.0952(6) 0.1215(5) 0.5169(5) 0.043(3) Uani 1 1 d .
H54A H -0.0411 0.1116 0.5046 0.051 Uiso 1 1 calc R
H54B H -0.1228 0.1413 0.4836 0.051 Uiso 1 1 calc R
C55 C -0.1370(8) 0.0574(5) 0.5344(5) 0.052(3) Uani 1 1 d .
H55A H -0.1431 0.0294 0.4998 0.062 Uiso 1 1 calc R
H55B H -0.1044 0.0337 0.5628 0.062 Uiso 1 1 calc R
C56 C -0.2170(7) 0.0707(5) 0.5606(5) 0.049(3) Uani 1 1 d .
H56A H -0.2514 0.0901 0.5308 0.059 Uiso 1 1 calc R
H56B H -0.2407 0.0291 0.5731 0.059 Uiso 1 1 calc R
C57 C -0.2120(7) 0.1150(6) 0.6104(5) 0.047(3) Uani 1 1 d .
H57A H -0.1797 0.0948 0.6410 0.056 Uiso 1 1 calc R
H57B H -0.2650 0.1223 0.6263 0.056 Uiso 1 1 calc R
C58 C -0.1754(6) 0.1815(5) 0.5925(5) 0.045(3) Uani 1 1 d .
H58A H -0.2091 0.2031 0.5634 0.055 Uiso 1 1 calc R
H58B H -0.1716 0.2103 0.6267 0.055 Uiso 1 1 calc R
C59 C 0.0561(6) 0.3338(5) 0.3755(4) 0.035(2) Uani 1 1 d .
H59 H 0.1134 0.3317 0.3672 0.042 Uiso 1 1 calc R
C60 C 0.0158(7) 0.3401(5) 0.3172(4) 0.046(3) Uani 1 1 d .
H60A H -0.0415 0.3409 0.3230 0.055 Uiso 1 1 calc R
H60B H 0.0286 0.3018 0.2930 0.055 Uiso 1 1 calc R
C61 C 0.0417(8) 0.4032(5) 0.2854(5) 0.056(3) Uani 1 1 d .
H61A H 0.0971 0.3989 0.2735 0.067 Uiso 1 1 calc R
H61B H 0.0098 0.4087 0.2499 0.067 Uiso 1 1 calc R
C62 C 0.0329(8) 0.4618(5) 0.3224(6) 0.058(3) Uani 1 1 d .
H62A H -0.0234 0.4701 0.3290 0.069 Uiso 1 1 calc R
H62B H 0.0549 0.4999 0.3019 0.069 Uiso 1 1 calc R
C63 C 0.0734(8) 0.4545(5) 0.3804(6) 0.060(3) Uani 1 1 d .
H63A H 0.0634 0.4937 0.4042 0.072 Uiso 1 1 calc R
H63B H 0.1305 0.4509 0.3743 0.072 Uiso 1 1 calc R
C64 C 0.0438(7) 0.3941(5) 0.4123(5) 0.047(3) Uani 1 1 d .
H64A H 0.0722 0.3893 0.4494 0.056 Uiso 1 1 calc R
H64B H -0.0126 0.3992 0.4211 0.056 Uiso 1 1 calc R
C65 C 0.0473(6) 0.1946(4) 0.3587(4) 0.031(2) Uani 1 1 d .
C66 C 0.0240(6) 0.1252(4) 0.3797(4) 0.032(2) Uani 1 1 d .
H66A H 0.0564 0.1130 0.4135 0.039 Uiso 1 1 calc R
H66B H -0.0315 0.1250 0.3918 0.039 Uiso 1 1 calc R
C67 C 0.0365(7) 0.0755(5) 0.3302(5) 0.044(3) Uani 1 1 d .
H67A H 0.0210 0.0315 0.3434 0.053 Uiso 1 1 calc R
H67B H 0.0036 0.0873 0.2966 0.053 Uiso 1 1 calc R
C68 C 0.1222(7) 0.0752(5) 0.3125(6) 0.055(3) Uani 1 1 d .
H68A H 0.1298 0.0436 0.2807 0.066 Uiso 1 1 calc R
H68B H 0.1544 0.0609 0.3457 0.066 Uiso 1 1 calc R
C69 C 0.1495(7) 0.1422(5) 0.2927(5) 0.045(3) Uani 1 1 d .
H69A H 0.1224 0.1540 0.2564 0.054 Uiso 1 1 calc R
H69B H 0.2064 0.1408 0.2847 0.054 Uiso 1 1 calc R
C70 C 0.1331(6) 0.1941(5) 0.3386(4) 0.037(2) Uani 1 1 d .
H70A H 0.1464 0.2374 0.3226 0.045 Uiso 1 1 calc R
H70B H 0.1672 0.1863 0.3725 0.045 Uiso 1 1 calc R
C71 C 0.2246(5) 0.1196(4) 0.5665(4) 0.027(2) Uani 1 1 d .
H71 H 0.2693 0.1501 0.5603 0.033 Uiso 1 1 calc R
C72 C 0.2667(6) 0.0879(5) 0.6099(5) 0.044(3) Uani 1 1 d .
H72 H 0.2612 0.1028 0.6485 0.052 Uiso 1 1 calc R
C73 C 0.3157(7) 0.0361(6) 0.5995(7) 0.063(4) Uani 1 1 d .
H73 H 0.3435 0.0161 0.6303 0.076 Uiso 1 1 calc R
C74 C 0.3238(7) 0.0139(5) 0.5442(6) 0.056(3) Uani 1 1 d .
H74 H 0.3572 -0.0220 0.5367 0.067 Uiso 1 1 calc R
C75 C 0.2841(6) 0.0428(4) 0.4988(7) 0.055(3) Uani 1 1 d .
H75 H 0.2903 0.0275 0.4603 0.066 Uiso 1 1 calc R
C76 C 0.2343(6) 0.0954(4) 0.5112(5) 0.040(2) Uani 1 1 d .
H76 H 0.2062 0.1151 0.4803 0.048 Uiso 1 1 calc R
C77 C 0.0998(5) 0.1589(5) 0.6473(4) 0.031(2) Uani 1 1 d .
C78 C 0.0738(5) 0.1990(5) 0.6931(4) 0.035(2) Uani 1 1 d .
H78 H 0.0907 0.2430 0.6942 0.042 Uiso 1 1 calc R
C79 C 0.0248(7) 0.1769(6) 0.7364(5) 0.052(3) Uani 1 1 d .
H79 H 0.0085 0.2053 0.7665 0.062 Uiso 1 1 calc R
C80 C -0.0002(7) 0.1129(7) 0.7354(5) 0.056(3) Uani 1 1 d .
H80 H -0.0342 0.0973 0.7648 0.067 Uiso 1 1 calc R
C81 C 0.0237(7) 0.0719(6) 0.6923(5) 0.049(3) Uani 1 1 d .
H81 H 0.0074 0.0277 0.6924 0.059 Uiso 1 1 calc R
C82 C 0.0712(6) 0.0944(5) 0.6489(5) 0.041(3) Uani 1 1 d .
H82 H 0.0855 0.0654 0.6187 0.050 Uiso 1 1 calc R
C83 C 0.2213(5) 0.2585(4) 0.6169(3) 0.0252(18) Uani 1 1 d .
C84 C 0.2280(5) 0.3203(4) 0.5898(4) 0.029(2) Uani 1 1 d .
H84 H 0.2017 0.3282 0.5543 0.035 Uiso 1 1 calc R
C85 C 0.2730(6) 0.3698(5) 0.6150(5) 0.038(2) Uani 1 1 d .
H85 H 0.2766 0.4110 0.5967 0.045 Uiso 1 1 calc R
C86 C 0.3115(5) 0.3591(5) 0.6655(4) 0.033(2) Uani 1 1 d .
H86 H 0.3425 0.3929 0.6817 0.039 Uiso 1 1 calc R
C87 C 0.3066(6) 0.3012(5) 0.6933(4) 0.037(2) Uani 1 1 d .
H87 H 0.3335 0.2944 0.7288 0.044 Uiso 1 1 calc R
C88 C 0.2612(5) 0.2513(4) 0.6689(4) 0.029(2) Uani 1 1 d .
H88 H 0.2576 0.2109 0.6887 0.035 Uiso 1 1 calc R

loop_
_atom_site_aniso_label
_atom_site_aniso_U_11
_atom_site_aniso_U_22
_atom_site_aniso_U_33
_atom_site_aniso_U_23
_atom_site_aniso_U_13
_atom_site_aniso_U_12
Pd1 0.0212(3) 0.0263(3) 0.0211(3) -0.0033(3) -0.0020(3) 0.0010(2)
P1 0.0289(12) 0.0276(11) 0.0235(11) 0.0004(9) 0.0006(9) 0.0024(9)
P2 0.0216(10) 0.0253(10) 0.0232(10) -0.0006(10) 0.0016(9) 0.0035(10)
Si1 0.0202(11) 0.0230(11) 0.0230(12) -0.0029(9) -0.0033(9) -0.0003(9)
C1 0.035(5) 0.035(5) 0.031(5) -0.006(4) 0.002(4) 0.002(4)
C2 0.022(4) 0.029(4) 0.030(5) -0.002(4) -0.005(3) 0.001(3)
C3 0.039(5) 0.021(4) 0.022(4) 0.001(3) 0.002(4) 0.004(4)
C4 0.045(6) 0.044(6) 0.029(5) -0.003(4) -0.006(5) 0.005(5)
C5 0.045(6) 0.049(6) 0.034(6) -0.005(5) -0.013(5) 0.019(5)
C6 0.049(7) 0.047(6) 0.045(7) 0.003(5) -0.009(5) 0.019(5)
C7 0.063(8) 0.024(5) 0.036(6) 0.004(4) -0.010(5) 0.013(5)
C8 0.048(6) 0.030(5) 0.027(5) -0.003(4) -0.007(5) 0.012(4)
C9 0.032(5) 0.028(5) 0.038(6) -0.006(4) -0.002(4) -0.005(4)
C10 0.045(6) 0.037(5) 0.022(5) -0.004(4) -0.002(4) 0.005(4)
C11 0.048(7) 0.039(6) 0.043(6) -0.007(5) 0.002(5) 0.012(5)
C12 0.035(6) 0.058(7) 0.045(6) -0.019(5) -0.001(5) 0.001(5)
C13 0.062(8) 0.035(6) 0.075(9) -0.009(6) -0.007(7) -0.024(6)
C14 0.041(6) 0.048(6) 0.044(6) -0.011(5) 0.004(5) -0.012(5)
C15 0.029(5) 0.033(5) 0.023(5) 0.002(4) -0.002(4) 0.002(4)
C16 0.056(7) 0.027(5) 0.057(7) 0.004(4) -0.017(6) -0.005(5)
C17 0.056(7) 0.032(5) 0.044(6) 0.005(4) -0.016(5) -0.011(5)
C18 0.065(8) 0.031(5) 0.070(9) -0.002(5) -0.005(7) -0.012(5)
C19 0.051(8) 0.044(7) 0.160(16) -0.015(9) -0.052(10) -0.016(6)
C20 0.033(6) 0.040(6) 0.123(12) -0.013(7) -0.025(7) 0.009(5)
C21 0.027(5) 0.040(5) 0.022(4) 0.005(4) 0.010(4) 0.006(4)
C22 0.036(7) 0.098(10) 0.093(11) 0.055(9) -0.018(7) 0.003(7)
C23 0.046(8) 0.124(13) 0.116(13) 0.085(11) -0.038(9) -0.031(9)
C24 0.085(11) 0.074(9) 0.060(9) 0.035(7) 0.009(8) 0.044(8)
C25 0.088(10) 0.032(6) 0.065(8) 0.020(6) 0.000(7) 0.008(6)
C26 0.047(7) 0.044(6) 0.060(8) 0.013(5) -0.019(6) 0.002(5)
C27 0.018(4) 0.027(4) 0.023(4) -0.007(3) 0.004(3) 0.005(4)
C28 0.032(6) 0.044(6) 0.036(6) -0.011(4) -0.001(5) -0.009(5)
C29 0.040(6) 0.040(6) 0.041(6) -0.016(5) -0.002(5) -0.008(5)
C30 0.044(6) 0.045(6) 0.044(6) -0.020(5) -0.014(5) -0.009(5)
C31 0.043(6) 0.045(6) 0.035(6) -0.002(5) -0.001(5) 0.000(5)
C32 0.031(5) 0.037(5) 0.016(4) -0.008(4) -0.002(4) 0.006(4)
C33 0.021(4) 0.026(4) 0.026(4) -0.001(3) -0.006(3) -0.002(3)
C34 0.024(5) 0.041(5) 0.025(5) 0.000(4) -0.005(4) -0.004(4)
C35 0.040(6) 0.053(6) 0.026(5) 0.008(4) -0.007(4) 0.003(5)
C36 0.041(6) 0.045(6) 0.050(7) 0.018(5) -0.009(5) -0.011(5)
C37 0.048(6) 0.026(5) 0.049(7) -0.001(4) -0.006(5) -0.002(5)
C38 0.037(6) 0.033(5) 0.031(5) -0.007(4) 0.000(4) 0.005(4)
C39 0.018(4) 0.024(4) 0.032(5) -0.004(4) -0.003(4) -0.004(3)
C40 0.029(5) 0.038(4) 0.036(5) 0.008(5) 0.004(5) -0.001(4)
C41 0.046(7) 0.044(6) 0.045(6) 0.012(5) 0.000(5) 0.004(5)
C42 0.046(6) 0.031(5) 0.070(8) 0.014(5) -0.010(6) 0.005(4)
C43 0.023(5) 0.046(6) 0.056(7) -0.009(5) 0.003(5) 0.012(4)
C44 0.034(5) 0.038(5) 0.039(6) -0.004(4) -0.006(5) 0.002(4)
Pd2 0.0190(3) 0.0333(3) 0.0205(3) 0.0010(3) -0.0015(3) 0.0033(3)
P3 0.0210(11) 0.0375(13) 0.0244(11) 0.0035(9) -0.0011(9) 0.0084(10)
P4 0.0232(11) 0.0319(12) 0.0238(11) 0.0020(9) -0.0010(9) 0.0040(9)
Si2 0.0168(11) 0.0310(12) 0.0230(12) 0.0018(10) 0.0007(10) 0.0024(9)
C45 0.019(4) 0.032(5) 0.045(6) 0.006(4) -0.009(4) 0.004(3)
C46 0.012(4) 0.028(5) 0.051(6) 0.015(4) -0.010(4) -0.004(3)
C47 0.031(5) 0.049(6) 0.022(5) 0.010(4) -0.002(4) 0.012(4)
C48 0.019(5) 0.057(6) 0.049(6) -0.007(5) 0.003(4) 0.021(5)
C49 0.027(5) 0.048(6) 0.039(6) -0.002(5) 0.007(4) 0.008(4)
C50 0.058(7) 0.043(6) 0.035(6) -0.006(5) 0.003(5) 0.014(5)
C51 0.041(6) 0.044(6) 0.037(6) -0.010(5) 0.001(5) 0.007(5)
C52 0.030(5) 0.038(5) 0.035(5) -0.003(4) -0.003(4) 0.008(4)
C53 0.032(5) 0.047(6) 0.023(5) 0.006(4) 0.002(4) 0.012(4)
C54 0.041(6) 0.038(5) 0.050(7) 0.005(5) 0.012(5) 0.000(4)
C55 0.074(9) 0.040(6) 0.041(6) 0.001(5) 0.009(6) 0.000(6)
C56 0.065(8) 0.037(6) 0.046(6) 0.013(5) -0.009(6) -0.026(6)
C57 0.035(6) 0.060(7) 0.046(7) 0.008(5) 0.016(5) -0.010(5)
C58 0.032(6) 0.047(6) 0.057(7) 0.003(5) 0.008(5) 0.000(5)
C59 0.026(5) 0.046(6) 0.034(6) -0.004(4) -0.001(4) 0.009(4)
C60 0.059(7) 0.045(6) 0.032(6) 0.001(5) -0.006(5) -0.005(5)
C61 0.085(10) 0.039(6) 0.043(7) 0.014(5) 0.016(7) 0.012(6)
C62 0.072(9) 0.039(6) 0.062(8) 0.005(6) 0.018(7) 0.018(6)
C63 0.076(9) 0.033(6) 0.070(9) 0.003(6) -0.004(7) 0.009(6)
C64 0.049(7) 0.047(6) 0.046(7) -0.001(5) -0.004(6) 0.002(5)
C65 0.034(5) 0.031(5) 0.027(5) 0.003(4) 0.001(4) 0.002(4)
C66 0.026(5) 0.034(5) 0.037(6) 0.014(4) -0.007(4) 0.000(4)
C67 0.055(8) 0.024(5) 0.053(7) -0.005(5) -0.002(6) 0.006(5)
C68 0.062(8) 0.042(6) 0.060(8) -0.006(6) -0.001(6) 0.021(6)
C69 0.041(6) 0.050(6) 0.042(6) 0.003(5) 0.012(5) 0.017(5)
C70 0.035(6) 0.049(6) 0.028(5) 0.002(4) 0.006(4) 0.000(5)
C71 0.013(4) 0.030(4) 0.040(5) -0.003(4) 0.004(4) -0.009(3)
C72 0.035(6) 0.047(6) 0.049(7) -0.006(5) -0.007(5) 0.020(5)
C73 0.048(7) 0.053(7) 0.090(10) -0.013(7) -0.029(7) 0.021(6)
C74 0.043(7) 0.025(5) 0.099(11) -0.003(6) 0.021(7) 0.000(5)
C75 0.055(7) 0.033(5) 0.076(8) -0.017(7) 0.034(8) -0.012(5)
C76 0.032(5) 0.034(5) 0.053(7) -0.002(5) 0.019(5) -0.006(4)
C77 0.024(5) 0.041(5) 0.029(5) 0.012(4) -0.004(4) 0.003(4)
C78 0.025(5) 0.048(6) 0.033(5) 0.003(4) 0.001(4) 0.008(4)
C79 0.034(6) 0.075(8) 0.045(7) 0.011(6) 0.010(5) 0.009(6)
C80 0.043(7) 0.084(9) 0.039(7) 0.030(6) 0.019(5) 0.005(6)
C81 0.039(6) 0.053(7) 0.056(8) 0.025(6) -0.003(6) -0.013(5)
C82 0.041(6) 0.040(6) 0.043(6) 0.007(5) -0.004(5) -0.004(5)
C83 0.016(4) 0.037(5) 0.023(4) 0.002(4) 0.006(3) 0.004(4)
C84 0.027(5) 0.030(4) 0.031(5) -0.003(4) 0.001(4) 0.000(4)
C85 0.033(6) 0.026(5) 0.054(7) -0.004(4) 0.003(5) -0.007(4)
C86 0.025(5) 0.042(5) 0.032(5) -0.015(4) -0.001(4) -0.007(4)
C87 0.023(5) 0.059(6) 0.028(5) -0.008(4) 0.004(4) -0.002(5)
C88 0.023(5) 0.039(5) 0.026(5) 0.000(4) 0.001(4) 0.010(4)

loop_
_atom_type_symbol
_atom_type_description
_atom_type_scat_dispersion_real
_atom_type_scat_dispersion_imag
_atom_type_scat_source
C C 0.0033 0.0016 'International Tables Vol C Tables 4.2.6.8 and 6.1.1.4'
H H 0.0000 0.0000 'International Tables Vol C Tables 4.2.6.8 and 6.1.1.4'
Si Si 0.0817 0.0704 'International Tables Vol C Tables 4.2.6.8 and 6.1.1.4'
P P 0.1023 0.0942 'International Tables Vol C Tables 4.2.6.8 and 6.1.1.4'
Pd Pd -0.9988 1.0072 'International Tables Vol C Tables 4.2.6.8 and 6.1.1.4'

loop_
_geom_angle_atom_site_label_1
_geom_angle_atom_site_label_2
_geom_angle_atom_site_label_3
_geom_angle
P2 Pd1 Si1 104.28(8)
P2 Pd1 P1 86.27(8)
Si1 Pd1 P1 166.09(8)
C1 P1 C3 105.1(4)
C1 P1 C9 100.2(4)
C3 P1 C9 105.1(4)
C1 P1 Pd1 105.3(3)
C3 P1 Pd1 114.4(3)
C9 P1 Pd1 124.3(3)
C2 P2 C15 106.6(4)
C2 P2 C21 103.8(4)
C15 P2 C21 106.4(4)
C2 P2 Pd1 105.9(3)
C15 P2 Pd1 117.3(3)
C21 P2 Pd1 115.7(3)
C27 Si1 C39 104.1(4)
C27 Si1 C33 102.5(4)
C39 Si1 C33 108.0(4)
C27 Si1 Pd1 114.9(3)
C39 Si1 Pd1 113.8(3)
C33 Si1 Pd1 112.6(3)
C2 C1 P1 110.3(6)
C1 C2 P2 110.3(6)
C4 C3 C8 109.3(8)
C4 C3 P1 111.0(6)
C8 C3 P1 111.8(6)
C3 C4 C5 111.6(9)
C6 C5 C4 111.7(8)
C5 C6 C7 110.7(9)
C6 C7 C8 110.8(9)
C3 C8 C7 110.8(8)
C14 C9 C10 113.1(8)
C14 C9 P1 115.2(7)
C10 C9 P1 113.9(6)
C11 C10 C9 112.5(8)
C12 C11 C10 110.8(9)
C11 C12 C13 110.6(9)
C14 C13 C12 110.8(9)
C9 C14 C13 111.7(9)
C20 C15 C16 109.0(9)
C20 C15 P2 116.5(7)
C16 C15 P2 109.9(6)
C17 C16 C15 112.1(8)
C18 C17 C16 110.3(9)
C17 C18 C19 111.5(11)
C18 C19 C20 110.2(11)
C15 C20 C19 111.6(10)
C26 C21 C22 109.8(9)
C26 C21 P2 110.3(7)
C22 C21 P2 115.2(7)
C21 C22 C23 110.1(11)
C24 C23 C22 111.9(12)
C23 C24 C25 114.1(11)
C24 C25 C26 109.4(11)
C21 C26 C25 112.1(9)
C32 C27 C28 114.5(8)
C32 C27 Si1 122.8(6)
C28 C27 Si1 122.7(7)
C29 C28 C27 123.3(10)
C28 C29 C30 118.8(10)
C31 C30 C29 120.6(9)
C32 C31 C30 118.5(10)
C31 C32 C27 124.2(9)
C34 C33 C38 117.0(8)
C34 C33 Si1 121.5(6)
C38 C33 Si1 121.5(7)
C35 C34 C33 120.3(9)
C36 C35 C34 121.7(10)
C35 C36 C37 119.1(10)
C38 C37 C36 119.6(9)
C37 C38 C33 122.1(9)
C40 C39 C44 115.6(8)
C40 C39 Si1 121.3(7)
C44 C39 Si1 123.1(7)
C41 C40 C39 123.6(9)
C42 C41 C40 119.7(10)
C41 C42 C43 118.6(9)
C44 C43 C42 122.1(10)
C43 C44 C39 120.4(10)
P3 Pd2 Si2 104.99(8)
P3 Pd2 P4 87.12(8)
Si2 Pd2 P4 166.58(8)
C53 P3 C47 103.6(4)
C53 P3 C45 107.9(4)
C47 P3 C45 104.0(4)
C53 P3 Pd2 116.8(3)
C47 P3 Pd2 117.3(3)
C45 P3 Pd2 106.1(3)
C65 P4 C46 105.4(4)
C65 P4 C59 102.1(4)
C46 P4 C59 105.1(4)
C65 P4 Pd2 114.5(3)
C46 P4 Pd2 105.3(3)
C59 P4 Pd2 123.0(3)
C77 Si2 C71 101.2(4)
C77 Si2 C83 103.6(4)
C71 Si2 C83 107.2(4)
C77 Si2 Pd2 115.9(3)
C71 Si2 Pd2 115.7(3)
C83 Si2 Pd2 112.0(3)
C46 C45 P3 112.0(6)
C45 C46 P4 114.7(6)
C48 C47 C52 108.7(8)
C48 C47 P3 116.6(7)
C52 C47 P3 108.5(6)
C49 C48 C47 111.0(8)
C50 C49 C48 111.5(8)
C51 C50 C49 110.9(8)
C50 C51 C52 112.4(9)
C47 C52 C51 109.7(8)
C54 C53 C58 111.8(9)
C54 C53 P3 108.9(6)
C58 C53 P3 115.0(7)
C53 C54 C55 111.5(8)
C56 C55 C54 111.4(9)
C57 C56 C55 111.8(9)
C56 C57 C58 111.0(9)
C53 C58 C57 109.4(9)
C64 C59 C60 111.3(9)
C64 C59 P4 112.6(7)
C60 C59 P4 113.7(7)
C59 C60 C61 111.2(10)
C62 C61 C60 112.0(10)
C61 C62 C63 112.6(10)
C62 C63 C64 110.8(11)
C59 C64 C63 110.2(10)
C70 C65 C66 109.3(8)
C70 C65 P4 110.9(7)
C66 C65 P4 112.1(7)
C67 C66 C65 109.8(8)
C68 C67 C66 109.5(9)
C67 C68 C69 111.9(9)
C68 C69 C70 111.4(9)
C69 C70 C65 112.9(9)
C76 C71 C72 115.7(9)
C76 C71 Si2 122.6(7)
C72 C71 Si2 121.7(7)
C73 C72 C71 123.4(11)
C74 C73 C72 118.9(12)
C73 C74 C75 121.1(11)
C74 C75 C76 118.3(12)
C71 C76 C75 122.5(11)
C78 C77 C82 114.6(9)
C78 C77 Si2 122.7(7)
C82 C77 Si2 122.3(8)
C79 C78 C77 122.9(10)
C78 C79 C80 119.2(11)
C81 C80 C79 120.4(10)
C80 C81 C82 120.2(11)
C81 C82 C77 122.7(11)
C88 C83 C84 116.0(8)
C88 C83 Si2 123.5(7)
C84 C83 Si2 120.4(6)
C85 C84 C83 120.5(9)
C86 C85 C84 120.5(9)
C87 C86 C85 121.3(9)
C86 C87 C88 119.0(9)
C83 C88 C87 122.7(9)

loop_
_geom_bond_atom_site_label_1
_geom_bond_atom_site_label_2
_geom_bond_distance
Pd1 P2 2.323(2)
Pd1 Si1 2.335(2)
Pd1 P1 2.364(2)
P1 C1 1.843(10)
P1 C3 1.846(9)
P1 C9 1.860(9)
P2 C2 1.836(8)
P2 C15 1.854(9)
P2 C21 1.860(9)
Si1 C27 1.898(9)
Si1 C39 1.905(9)
Si1 C33 1.910(8)
C1 C2 1.539(12)
C3 C4 1.516(14)
C3 C8 1.532(12)
C4 C5 1.522(13)
C5 C6 1.500(15)
C6 C7 1.501(16)
C7 C8 1.552(13)
C9 C14 1.475(14)
C9 C10 1.549(13)
C10 C11 1.518(13)
C11 C12 1.511(15)
C12 C13 1.537(17)
C13 C14 1.535(14)
C15 C20 1.521(14)
C15 C16 1.543(13)
C16 C17 1.538(13)
C17 C18 1.479(16)
C18 C19 1.506(18)
C19 C20 1.538(15)
C21 C26 1.504(14)
C21 C22 1.538(14)
C22 C23 1.552(17)
C23 C24 1.47(2)
C24 C25 1.504(18)
C25 C26 1.533(15)
C27 C32 1.393(12)
C27 C28 1.427(13)
C28 C29 1.370(14)
C29 C30 1.399(15)
C30 C31 1.387(14)
C31 C32 1.381(13)
C33 C34 1.392(12)
C33 C38 1.396(12)
C34 C35 1.386(13)
C35 C36 1.348(15)
C36 C37 1.394(15)
C37 C38 1.367(14)
C39 C40 1.387(13)
C39 C44 1.414(13)
C40 C41 1.373(13)
C41 C42 1.371(15)
C42 C43 1.374(16)
C43 C44 1.372(14)
Pd2 P3 2.323(2)
Pd2 Si2 2.330(2)
Pd2 P4 2.350(2)
P3 C53 1.850(10)
P3 C47 1.863(10)
P3 C45 1.878(8)
P4 C65 1.845(10)
P4 C46 1.850(8)
P4 C59 1.873(10)
Si2 C77 1.901(9)
Si2 C71 1.915(9)
Si2 C83 1.917(9)
C45 C46 1.476(13)
C47 C48 1.542(12)
C47 C52 1.555(14)
C48 C49 1.539(14)
C49 C50 1.516(15)
C50 C51 1.495(14)
C51 C52 1.561(13)
C53 C54 1.523(14)
C53 C58 1.545(14)
C54 C55 1.554(14)
C55 C56 1.521(17)
C56 C57 1.470(15)
C57 C58 1.560(15)
C59 C64 1.519(14)
C59 C60 1.520(14)
C60 C61 1.556(14)
C61 C62 1.485(16)
C62 C63 1.516(18)
C63 C64 1.531(15)
C65 C70 1.540(13)
C65 C66 1.559(12)
C66 C67 1.550(14)
C67 C68 1.521(17)
C68 C69 1.525(15)
C69 C70 1.531(14)
C71 C76 1.383(14)
C71 C72 1.395(14)
C72 C73 1.377(15)
C73 C74 1.364(18)
C74 C75 1.383(18)
C75 C76 1.406(13)
C77 C78 1.414(13)
C77 C82 1.415(14)
C78 C79 1.383(14)
C79 C80 1.384(17)
C80 C81 1.367(17)
C81 C82 1.372(15)
C83 C88 1.389(12)
C83 C84 1.421(12)
C84 C85 1.403(13)
C85 C86 1.358(14)
C86 C87 1.356(14)
C87 C88 1.405(13)
